data_7042930
loop_
_publ_author_name
'Ghosh, Pradyut'
'Nandi, Mandira'
'Santra, Saikat'
'Akhuli, Bidyut'

_publ_section_title
;
 Threading of various &#x2018;U&#x2019; shaped bidentate axles into a
 heteroditopic macrocyclic wheel via NiII/ CuII templation
;
_journal_name_full 'Dalton Trans.'
_journal_paper_doi 10.1039/C7DT00699C
_journal_year 2017
_chemical_formula_moiety '2(C42 H49 Cu N7 O4), 4(Cl O4), 2(C1.50 H3 N0.50)'
_chemical_formula_sum 'C87 H104 Cl4 Cu2 N15 O24'
_chemical_formula_weight 2012.75
_chemical_name_systematic
;
 ? 
;
_space_group_crystal_system orthorhombic
_space_group_IT_number 19
_space_group_name_Hall 'P 2ac 2ab'
_space_group_name_H-M_alt 'P 21 21 21'
_symmetry_space_group_name_Hall 'P 2ac 2ab'
_symmetry_space_group_name_H-M 'P 21 21 21'
_atom_sites_solution_hydrogens geom
_audit_creation_date 2017-04-04
_audit_creation_method
;
Olex2 1.2
(compiled 2015.09.30 svn.r3233 for OlexSys, GUI svn.r5103)
;
_audit_update_record
;
2017-04-13 deposited with the CCDC.
2017-05-03 downloaded from the CCDC.
;
_cell_angle_alpha 90
_cell_angle_beta 90
_cell_angle_gamma 90
_cell_formula_units_Z 2
_cell_length_a 13.300(3)
_cell_length_b 18.907(4)
_cell_length_c 19.051(4)
_cell_measurement_reflns_used 6251
_cell_measurement_temperature 150(2)
_cell_measurement_theta_max 18.09
_cell_measurement_theta_min 2.15
_cell_volume 4790.6(18)
_computing_cell_refinement 'Bruker SAINT'
_computing_data_collection 'Bruker APEX2'
_computing_data_reduction 'Bruker SAINT'
_computing_molecular_graphics 'Olex2 (Dolomanov et al., 2009)'
_computing_publication_material 'Olex2 (Dolomanov et al., 2009)'
_computing_structure_refinement 'XL (Sheldrick, 2008)'
_computing_structure_solution 'SHELXS-97 (Sheldrick, 2008)'
_diffrn_ambient_temperature 150
_diffrn_measured_fraction_theta_full 0.495
_diffrn_measured_fraction_theta_max 1.000
_diffrn_measurement_device_type 'CCD area detector'
_diffrn_measurement_method 'phi and omega scans'
_diffrn_radiation_monochromator graphite
_diffrn_radiation_type MoK\a
_diffrn_radiation_wavelength 0.71073
_diffrn_reflns_av_R_equivalents 0.0542
_diffrn_reflns_av_unetI/netI 0.0475
_diffrn_reflns_Laue_measured_fraction_full 0.495
_diffrn_reflns_Laue_measured_fraction_max 1.000
_diffrn_reflns_limit_h_max 12
_diffrn_reflns_limit_h_min -12
_diffrn_reflns_limit_k_max 17
_diffrn_reflns_limit_k_min -17
_diffrn_reflns_limit_l_max 17
_diffrn_reflns_limit_l_min -17
_diffrn_reflns_number 19974
_diffrn_reflns_point_group_measured_fraction_full 0.482
_diffrn_reflns_point_group_measured_fraction_max 0.999
_diffrn_reflns_theta_full 25.242
_diffrn_reflns_theta_max 19.537
_diffrn_reflns_theta_min 1.517
_diffrn_source 'sealed tube'
_exptl_absorpt_coefficient_mu 0.635
_exptl_absorpt_correction_T_max 0.981
_exptl_absorpt_correction_T_min 0.955
_exptl_absorpt_correction_type multi-scan
_exptl_absorpt_process_details
;
SADABS-2004/1 (Bruker,2004) was used for absorption correction.
R(int) was 0.0827 before and 0.0586 after correction.
The Ratio of minimum to maximum transmission is 0.7544.
The \l/2 correction factor is 0.0015.
;
_exptl_crystal_colour blue
_exptl_crystal_density_diffrn 1.395
_exptl_crystal_density_method 'not measured'
_exptl_crystal_description block
_exptl_crystal_F_000 2098
_exptl_crystal_size_max 0.08
_exptl_crystal_size_mid 0.06
_exptl_crystal_size_min 0.03
_refine_diff_density_max 0.436
_refine_diff_density_min -0.223
_refine_diff_density_rms 0.047
_refine_ls_abs_structure_details
;
 Flack x determined using 1494 quotients [(I+)-(I-)]/[(I+)+(I-)]
 (Parsons, Flack and Wagner, Acta Cryst. B69 (2013) 249-259).
;
_refine_ls_abs_structure_Flack 0.025(10)
_refine_ls_extinction_method none
_refine_ls_goodness_of_fit_ref 1.079
_refine_ls_hydrogen_treatment constr
_refine_ls_matrix_type full
_refine_ls_number_parameters 592
_refine_ls_number_reflns 4170
_refine_ls_number_restraints 0
_refine_ls_restrained_S_all 1.079
_refine_ls_R_factor_all 0.0556
_refine_ls_R_factor_gt 0.0490
_refine_ls_shift/su_max 0.000
_refine_ls_shift/su_mean 0.000
_refine_ls_structure_factor_coef Fsqd
_refine_ls_weighting_details 'w=1/[\s^2^(Fo^2^)+(0.0450P)^2^+7.8986P] where P=(Fo^2^+2Fc^2^)/3'
_refine_ls_weighting_scheme calc
_refine_ls_wR_factor_gt 0.1178
_refine_ls_wR_factor_ref 0.1215
_reflns_Friedel_coverage 0.757
_reflns_Friedel_fraction_full 0.466
_reflns_Friedel_fraction_max 0.999
_reflns_number_gt 3749
_reflns_number_total 4170
_reflns_threshold_expression 'I > 2\s(I)'
_cod_data_source_file c7dt00699c2.cif
_cod_data_source_block MCCU44BP
_cod_depositor_comments
;
The following automatic conversions were performed:

'_exptl_absorpt_correction_type' value 'MULTI-SCAN' changed to
'multi-scan' according to
/home/data/users/saulius/crontab/automatic-downloads/rss-feeds/RSC/lib/dictionaries/cif_core.dic
dictionary named 'cif_core.dic' version 2.4.2 from 2011-04-26.

Automatic conversion script
Id: cif_fix_values 4973 2017-02-22 13:04:09Z antanas 
;
_cod_original_cell_volume 4790.7(17)
_cod_database_code 7042930
_shelxl_version_number 2014/6
_shelx_space_group_comment
;
The symmetry employed for this shelxl refinement is uniquely defined
by the following loop, which should always be used as a source of
symmetry information in preference to the above space-group names.
They are only intended as comments.
;
_olex2_refinement_description
;
1. Fixed Uiso
 At 1.2 times of:
  All C(H) groups, All C(H,H) groups, All N(H) groups
 At 1.5 times of:
  All C(H,H,H) groups
2. Others
 Fixed Sof: C2(0.5) N10(0.5)
3.a Ternary CH refined with riding coordinates:
 N5(HI), N4(HJ), N3(HK)
3.b Secondary CH2 refined with riding coordinates:
 C18(HO,HP), C4AA(HU,HV), C33(H0AA,H1AA), C34(H2AA,H3AA), C36(H4AA,H5AA),
 C38(H6AA,H7AA), C40(H0BA,H1BA), C39(H2BA,H3BA), C44(H8BA,H9BA), C43(H0CA,H1CA)
3.c Aromatic/amide H refined with riding coordinates:
 C5AA(H), C6AA(HA), C5(HB), C11(HC), C1(HD), C3AA(HE), C2AA(HL), C0AA(HM),
 C1AA(HN), C24(HQ), C25(HR), C22(HS), C21(HT), C45(HW), C27(HX), C29(HY),
 C31(HZ), N6(H8AA), N7(H9AA), C41(H4BA)
3.d Idealised Me refined as rotating group:
 C4(HF,HG,HH), C42(H5BA,H6BA,H7BA), C19(H19A,H19B,H19C)
;
_olex2_submission_special_instructions 'No special instructions were received'

loop_
_space_group_symop_operation_xyz
'x, y, z'
'-x+1/2, -y, z+1/2'
'-x, y+1/2, -z+1/2'
'x+1/2, -y+1/2, -z'

loop_
_atom_site_label
_atom_site_type_symbol
_atom_site_fract_x
_atom_site_fract_y
_atom_site_fract_z
_atom_site_U_iso_or_equiv
_atom_site_adp_type
_atom_site_occupancy
_atom_site_site_symmetry_order
_atom_site_calc_flag
_atom_site_refinement_flags_posn
_atom_site_refinement_flags_occupancy
_atom_site_disorder_assembly
_atom_site_disorder_group
Cu1 Cu 0.49094(11) 0.61700(7) 0.33459(7) 0.0574(5) Uani 1 1 d . . . .
N1 N 0.4988(8) 0.6147(4) 0.4443(4) 0.051(2) Uani 1 1 d . . . .
N2 N 0.6305(7) 0.5817(4) 0.3461(5) 0.053(2) Uani 1 1 d . . . .
C3 C 0.5326(9) 0.5976(8) 0.5885(6) 0.074(4) Uani 1 1 d . . . .
C6 C 0.5875(9) 0.5868(6) 0.4674(6) 0.048(3) Uani 1 1 d . . . .
C5AA C 0.7502(9) 0.5346(5) 0.4250(6) 0.048(3) Uani 1 1 d . . . .
H H 0.7700 0.5258 0.4710 0.057 Uiso 1 1 calc R . . .
C6AA C 0.7843(10) 0.5330(6) 0.3020(7) 0.058(3) Uani 1 1 d . . . .
HA H 0.8256 0.5234 0.2638 0.070 Uiso 1 1 calc R . . .
C5 C 0.6058(9) 0.5787(6) 0.5398(6) 0.058(3) Uani 1 1 d . . . .
HB H 0.6670 0.5606 0.5551 0.070 Uiso 1 1 calc R . . .
C11 C 0.6943(11) 0.5645(6) 0.2927(7) 0.060(3) Uani 1 1 d . . . .
HC H 0.6745 0.5752 0.2471 0.072 Uiso 1 1 calc R . . .
C7 C 0.6594(9) 0.5662(5) 0.4121(6) 0.045(3) Uani 1 1 d . . . .
C1 C 0.4305(9) 0.6327(6) 0.4918(7) 0.057(3) Uani 1 1 d . . . .
HD H 0.3698 0.6513 0.4761 0.069 Uiso 1 1 calc R . . .
C9 C 0.8141(9) 0.5152(5) 0.3689(8) 0.056(4) Uani 1 1 d . . . .
C3AA C 0.4443(10) 0.6252(7) 0.5643(6) 0.064(3) Uani 1 1 d . . . .
HE H 0.3940 0.6387 0.5954 0.077 Uiso 1 1 calc R . . .
C4 C 0.5472(11) 0.5871(9) 0.6666(6) 0.123(6) Uani 1 1 d . . . .
HF H 0.5797 0.6279 0.6862 0.184 Uiso 1 1 calc GR . . .
HG H 0.5883 0.5461 0.6745 0.184 Uiso 1 1 calc GR . . .
HH H 0.4830 0.5805 0.6887 0.184 Uiso 1 1 calc GR . . .
N5 N 0.4468(9) 0.5211(6) 0.2904(5) 0.078(3) Uani 1 1 d . . . .
HI H 0.5033 0.5025 0.2629 0.094 Uiso 1 1 calc R . . .
N4 N 0.3462(7) 0.6451(5) 0.3172(6) 0.073(3) Uani 1 1 d . . . .
HJ H 0.3120 0.6419 0.3626 0.087 Uiso 1 1 calc R . . .
N3 N 0.5291(7) 0.7122(5) 0.2842(5) 0.065(3) Uani 1 1 d . . . .
HK H 0.5758 0.7007 0.2461 0.078 Uiso 1 1 calc R . . .
C13 C 0.6504(10) 0.3725(6) 0.4603(6) 0.050(3) Uani 1 1 d . . . .
C2AA C 0.4920(11) 0.4290(6) 0.4549(8) 0.069(3) Uani 1 1 d . . . .
HL H 0.4362 0.4479 0.4776 0.083 Uiso 1 1 calc R . . .
C0AA C 0.6568(9) 0.3728(6) 0.3879(7) 0.052(3) Uani 1 1 d . . . .
HM H 0.7122 0.3532 0.3653 0.062 Uiso 1 1 calc R . . .
O13 O 0.7348(6) 0.3434(4) 0.4938(4) 0.065(2) Uani 1 1 d . . . .
C17 C 0.4966(10) 0.4322(5) 0.3818(7) 0.059(3) Uani 1 1 d . . . .
C1AA C 0.5672(10) 0.3986(7) 0.4945(7) 0.065(4) Uani 1 1 d . . . .
HN H 0.5618 0.3959 0.5431 0.078 Uiso 1 1 calc R . . .
C18 C 0.4127(9) 0.4657(7) 0.3382(8) 0.079(4) Uani 1 1 d . . . .
HO H 0.3799 0.4289 0.3110 0.095 Uiso 1 1 calc R . . .
HP H 0.3630 0.4856 0.3698 0.095 Uiso 1 1 calc R . . .
O1 O 0.9449(7) 0.6784(5) 0.4425(4) 0.079(3) Uani 1 1 d . . . .
C24 C 0.7786(11) 0.7173(6) 0.4542(7) 0.065(4) Uani 1 1 d . . . .
HQ H 0.7853 0.7114 0.5024 0.078 Uiso 1 1 calc R . . .
C20 C 0.6759(11) 0.7505(6) 0.3552(8) 0.068(4) Uani 1 1 d . . . .
C25 C 0.6886(11) 0.7403(6) 0.4247(9) 0.065(4) Uani 1 1 d . . . .
HR H 0.6345 0.7491 0.4544 0.078 Uiso 1 1 calc R . . .
C22 C 0.8485(11) 0.7169(7) 0.3374(7) 0.071(4) Uani 1 1 d . . . .
HS H 0.9023 0.7099 0.3070 0.085 Uiso 1 1 calc R . . .
C23 C 0.8591(10) 0.7033(6) 0.4081(8) 0.061(3) Uani 1 1 d . . . .
C21 C 0.7598(13) 0.7402(7) 0.3128(8) 0.079(4) Uani 1 1 d . . . .
HT H 0.7542 0.7500 0.2651 0.095 Uiso 1 1 calc R . . .
C4AA C 0.5741(10) 0.7718(7) 0.3252(8) 0.082(4) Uani 1 1 d . . . .
HU H 0.5291 0.7849 0.3632 0.098 Uiso 1 1 calc R . . .
HV H 0.5822 0.8127 0.2949 0.098 Uiso 1 1 calc R . . .
C32 C 1.0983(11) 0.3606(7) 0.5493(6) 0.065(4) Uani 1 1 d . . . .
C45 C 1.2750(10) 0.3862(10) 0.5694(8) 0.094(5) Uani 1 1 d . . . .
HW H 1.3402 0.3706 0.5776 0.113 Uiso 1 1 calc R . . .
C28 C 1.1581(10) 0.4831(7) 0.5537(6) 0.061(3) Uani 1 1 d . . . .
C27 C 1.0809(10) 0.4334(7) 0.5474(6) 0.059(3) Uani 1 1 d . . . .
HX H 1.0153 0.4494 0.5418 0.070 Uiso 1 1 calc R . . .
C29 C 1.2541(11) 0.4583(8) 0.5646(7) 0.084(4) Uani 1 1 d . . . .
HY H 1.3066 0.4905 0.5690 0.100 Uiso 1 1 calc R . . .
C31 C 1.1983(13) 0.3388(8) 0.5617(8) 0.085(4) Uani 1 1 d . . . .
HZ H 1.2123 0.2907 0.5647 0.102 Uiso 1 1 calc R . . .
C33 C 1.0196(10) 0.3022(6) 0.5428(7) 0.069(4) Uani 1 1 d . . . .
H0AA H 1.0372 0.2727 0.5030 0.083 Uiso 1 1 calc R . . .
H1AA H 1.0231 0.2728 0.5844 0.083 Uiso 1 1 calc R . . .
C35 C 0.8542(11) 0.3340(6) 0.5882(9) 0.064(3) Uani 1 1 d . . . .
C34 C 1.1397(9) 0.5597(6) 0.5589(6) 0.058(3) Uani 1 1 d . . . .
H2AA H 1.2043 0.5835 0.5573 0.070 Uiso 1 1 calc R . . .
H3AA H 1.1109 0.5691 0.6047 0.070 Uiso 1 1 calc R . . .
C37 C 1.1076(11) 0.6222(8) 0.4453(7) 0.069(4) Uani 1 1 d . . . .
C36 C 0.7460(10) 0.3500(6) 0.5676(7) 0.067(4) Uani 1 1 d . . . .
H4AA H 0.7009 0.3174 0.5912 0.081 Uiso 1 1 calc R . . .
H5AA H 0.7286 0.3977 0.5820 0.081 Uiso 1 1 calc R . . .
C38 C 1.0325(9) 0.6623(7) 0.4021(7) 0.070(4) Uani 1 1 d . . . .
H6AA H 1.0627 0.7059 0.3855 0.084 Uiso 1 1 calc R . . .
H7AA H 1.0136 0.6344 0.3616 0.084 Uiso 1 1 calc R . . .
N6 N 0.9157(8) 0.3256(5) 0.5340(6) 0.063(3) Uani 1 1 d . . . .
H8AA H 0.8938 0.3342 0.4924 0.075 Uiso 1 1 calc R . . .
N7 N 1.0737(7) 0.5928(5) 0.5055(6) 0.063(3) Uani 1 1 d . . . .
H9AA H 1.0100 0.5934 0.5133 0.075 Uiso 1 1 calc R . . .
O2 O 1.1957(7) 0.6162(7) 0.4259(5) 0.104(3) Uani 1 1 d . . . .
O3 O 0.8773(8) 0.3300(5) 0.6499(5) 0.094(3) Uani 1 1 d . . . .
C40 C 0.4294(10) 0.7361(8) 0.2503(7) 0.088(5) Uani 1 1 d . . . .
H0BA H 0.4327 0.7863 0.2398 0.105 Uiso 1 1 calc R . . .
H1BA H 0.4192 0.7108 0.2066 0.105 Uiso 1 1 calc R . . .
C39 C 0.3459(14) 0.7225(8) 0.2972(9) 0.110(6) Uani 1 1 d . . . .
H2BA H 0.2831 0.7344 0.2742 0.131 Uiso 1 1 calc R . . .
H3BA H 0.3522 0.7515 0.3390 0.131 Uiso 1 1 calc R . . .
C41 C 0.5794(10) 0.4029(5) 0.3496(6) 0.060(3) Uani 1 1 d . . . .
H4BA H 0.5834 0.4032 0.3009 0.072 Uiso 1 1 calc R . . .
C42 C 0.9132(9) 0.4759(7) 0.3814(7) 0.078(4) Uani 1 1 d . . . .
H5BA H 0.9181 0.4368 0.3494 0.117 Uiso 1 1 calc GR . . .
H6BA H 0.9151 0.4586 0.4288 0.117 Uiso 1 1 calc GR . . .
H7BA H 0.9685 0.5076 0.3739 0.117 Uiso 1 1 calc GR . . .
Cl1 Cl 0.8630(2) 0.56759(18) 0.63971(16) 0.0619(9) Uani 1 1 d . . . .
O7 O 0.9567(6) 0.5543(5) 0.6731(5) 0.093(3) Uani 1 1 d . . . .
O4 O 0.8769(8) 0.6101(8) 0.5807(6) 0.155(5) Uani 1 1 d . . . .
O6 O 0.8028(9) 0.6055(7) 0.6892(6) 0.134(4) Uani 1 1 d . . . .
O5 O 0.8101(10) 0.5070(6) 0.6257(8) 0.159(6) Uani 1 1 d . . . .
C44 C 0.3657(12) 0.5450(9) 0.2398(7) 0.105(6) Uani 1 1 d . . . .
H8BA H 0.3969 0.5669 0.1992 0.126 Uiso 1 1 calc R . . .
H9BA H 0.3283 0.5041 0.2236 0.126 Uiso 1 1 calc R . . .
C43 C 0.2978(10) 0.5943(8) 0.2718(8) 0.082(4) Uani 1 1 d . . . .
H0CA H 0.2485 0.5682 0.2989 0.098 Uiso 1 1 calc R . . .
H1CA H 0.2622 0.6195 0.2351 0.098 Uiso 1 1 calc R . . .
Cl2 Cl 0.4538(3) 0.2542(2) 0.6726(2) 0.0850(11) Uani 1 1 d . . . .
O9 O 0.3969(13) 0.2266(9) 0.6215(8) 0.218(8) Uani 1 1 d . . . .
O11 O 0.5056(17) 0.3056(13) 0.6496(12) 0.305(14) Uani 1 1 d . . . .
O10 O 0.4038(14) 0.2845(14) 0.7240(10) 0.265(12) Uani 1 1 d . . . .
O0AA O 0.515(2) 0.2070(12) 0.7026(10) 0.284(12) Uani 1 1 d . . . .
C19 C 0.180(2) 0.3759(15) 0.3674(15) 0.231(12) Uiso 1 1 d . . . .
H19A H 0.2309 0.3399 0.3652 0.346 Uiso 1 1 calc GR . A .
H19B H 0.1169 0.3548 0.3797 0.346 Uiso 1 1 calc GR . A .
H19C H 0.1983 0.4104 0.4021 0.346 Uiso 1 1 calc GR . A .
C2 C 0.171(3) 0.4100(18) 0.299(2) 0.105(11) Uiso 0.5 1 d . P B 1
N10 N 0.184(3) 0.422(2) 0.249(2) 0.176(15) Uiso 0.5 1 d . P B 1

loop_
_atom_site_aniso_label
_atom_site_aniso_U_11
_atom_site_aniso_U_22
_atom_site_aniso_U_33
_atom_site_aniso_U_23
_atom_site_aniso_U_13
_atom_site_aniso_U_12
Cu1 0.0622(9) 0.0599(8) 0.0501(8) 0.0030(7) 0.0006(8) 0.0216(8)
N1 0.054(6) 0.050(5) 0.049(6) 0.004(5) 0.003(6) 0.013(6)
N2 0.064(7) 0.049(6) 0.048(7) 0.004(5) 0.003(6) 0.010(5)
C3 0.046(8) 0.123(12) 0.054(9) -0.006(8) -0.001(7) 0.020(8)
C6 0.042(7) 0.043(7) 0.058(9) -0.007(6) 0.000(7) 0.000(6)
C5AA 0.055(8) 0.042(7) 0.046(8) -0.006(6) -0.010(7) 0.002(7)
C6AA 0.070(10) 0.060(8) 0.045(9) 0.006(7) 0.008(7) 0.012(8)
C5 0.058(8) 0.078(8) 0.038(8) 0.001(6) -0.005(7) 0.015(7)
C11 0.077(10) 0.050(8) 0.052(9) 0.007(7) 0.018(8) 0.014(7)
C7 0.049(8) 0.036(6) 0.049(9) -0.007(6) 0.012(7) 0.008(6)
C1 0.046(8) 0.067(9) 0.058(9) -0.005(7) 0.002(7) 0.016(6)
C9 0.054(8) 0.031(7) 0.083(11) -0.019(7) 0.013(8) -0.010(6)
C3AA 0.075(10) 0.071(9) 0.047(9) -0.014(7) 0.016(7) 0.007(8)
C4 0.126(13) 0.207(19) 0.035(8) -0.014(10) -0.020(9) 0.044(12)
N5 0.098(9) 0.076(8) 0.061(7) -0.016(6) -0.030(7) 0.033(7)
N4 0.064(7) 0.066(7) 0.089(8) 0.000(7) -0.002(7) 0.019(6)
N3 0.069(7) 0.057(6) 0.069(7) 0.016(6) -0.006(6) 0.016(6)
C13 0.062(9) 0.042(7) 0.048(9) -0.008(6) -0.007(8) -0.004(7)
C2AA 0.066(10) 0.058(8) 0.083(11) -0.007(7) 0.004(9) -0.008(8)
C0AA 0.059(8) 0.038(7) 0.059(10) -0.012(6) 0.005(7) -0.012(6)
O13 0.072(6) 0.082(6) 0.039(6) -0.011(4) -0.001(5) 0.008(5)
C17 0.062(9) 0.042(7) 0.073(10) -0.003(6) -0.012(9) -0.003(7)
C1AA 0.068(9) 0.071(9) 0.056(8) 0.009(7) 0.008(9) 0.008(8)
C18 0.057(8) 0.073(9) 0.107(11) -0.021(10) -0.024(9) 0.012(7)
O1 0.075(7) 0.097(7) 0.065(6) 0.006(5) 0.018(6) 0.005(5)
C24 0.083(11) 0.050(8) 0.062(9) 0.000(7) 0.010(9) -0.012(8)
C20 0.078(11) 0.058(8) 0.067(11) 0.004(7) 0.023(9) 0.000(7)
C25 0.072(11) 0.039(7) 0.084(12) -0.014(7) 0.031(9) -0.006(7)
C22 0.092(12) 0.074(9) 0.047(10) 0.007(7) 0.009(9) -0.017(8)
C23 0.055(9) 0.056(8) 0.073(11) 0.000(7) 0.001(9) 0.006(7)
C21 0.092(11) 0.064(9) 0.081(11) 0.013(8) -0.018(11) 0.000(9)
C4AA 0.088(11) 0.057(9) 0.100(11) -0.008(9) 0.010(10) 0.011(8)
C32 0.078(11) 0.068(10) 0.049(8) 0.008(7) 0.006(7) 0.033(9)
C45 0.053(10) 0.103(14) 0.127(13) 0.021(11) 0.010(9) 0.008(11)
C28 0.050(9) 0.090(11) 0.043(8) 0.005(7) 0.009(7) 0.014(9)
C27 0.053(8) 0.078(10) 0.044(7) -0.001(7) 0.005(6) 0.005(8)
C29 0.070(11) 0.085(12) 0.096(11) 0.019(9) 0.022(9) -0.012(9)
C31 0.087(12) 0.068(10) 0.098(12) -0.001(9) 0.016(10) 0.015(10)
C33 0.076(11) 0.060(8) 0.071(9) -0.018(7) -0.012(8) -0.015(8)
C35 0.075(10) 0.052(8) 0.065(11) -0.006(7) -0.014(10) 0.009(7)
C34 0.058(8) 0.052(9) 0.064(8) -0.010(7) -0.009(7) 0.006(7)
C37 0.061(10) 0.085(10) 0.061(10) -0.016(9) 0.000(8) -0.003(9)
C36 0.075(10) 0.060(8) 0.067(11) 0.005(7) 0.007(8) -0.002(7)
C38 0.064(9) 0.076(9) 0.070(9) 0.013(7) 0.011(9) 0.005(7)
N6 0.065(8) 0.068(7) 0.055(7) 0.001(6) -0.005(7) 0.004(6)
N7 0.051(6) 0.073(7) 0.064(7) -0.001(6) 0.003(6) -0.005(5)
O2 0.052(6) 0.178(11) 0.082(7) 0.012(7) 0.018(5) 0.012(7)
O3 0.114(8) 0.130(8) 0.037(6) 0.006(5) -0.008(5) 0.037(6)
C40 0.090(11) 0.105(11) 0.068(10) 0.054(9) 0.028(9) 0.037(9)
C39 0.140(15) 0.087(13) 0.102(13) 0.011(10) -0.032(12) 0.050(11)
C41 0.085(9) 0.047(7) 0.048(8) -0.009(6) -0.008(8) 0.014(7)
C42 0.055(8) 0.079(9) 0.098(11) -0.008(8) 0.000(8) 0.019(7)
Cl1 0.067(2) 0.066(2) 0.053(2) 0.0041(18) -0.0100(18) 0.0015(18)
O7 0.070(6) 0.142(8) 0.066(6) 0.002(6) -0.019(5) 0.014(5)
O4 0.103(8) 0.234(14) 0.126(9) 0.115(11) -0.004(7) 0.018(9)
O6 0.117(8) 0.152(10) 0.134(10) -0.038(8) 0.016(8) 0.024(8)
O5 0.166(11) 0.077(8) 0.234(16) 0.006(9) -0.078(11) -0.010(8)
C44 0.112(12) 0.132(13) 0.071(10) -0.042(10) -0.050(10) 0.054(12)
C43 0.060(9) 0.098(12) 0.089(11) -0.007(9) -0.020(8) 0.025(9)
Cl2 0.080(2) 0.111(3) 0.063(2) 0.002(2) 0.000(2) 0.005(2)
O9 0.249(18) 0.249(18) 0.155(13) -0.073(13) -0.127(14) 0.020(15)
O11 0.26(2) 0.32(3) 0.33(3) 0.17(2) -0.04(2) -0.14(2)
O10 0.203(17) 0.41(3) 0.178(15) -0.139(19) 0.089(14) 0.038(19)
O0AA 0.37(3) 0.28(2) 0.201(18) -0.017(16) -0.13(2) 0.16(2)

loop_
_atom_type_symbol
_atom_type_description
_atom_type_scat_dispersion_real
_atom_type_scat_dispersion_imag
_atom_type_scat_source
C C 0.0033 0.0016 'International Tables Vol C Tables 4.2.6.8 and 6.1.1.4'
H H 0.0000 0.0000 'International Tables Vol C Tables 4.2.6.8 and 6.1.1.4'
Cl Cl 0.1484 0.1585 'International Tables Vol C Tables 4.2.6.8 and 6.1.1.4'
Cu Cu 0.3201 1.2651 'International Tables Vol C Tables 4.2.6.8 and 6.1.1.4'
N N 0.0061 0.0033 'International Tables Vol C Tables 4.2.6.8 and 6.1.1.4'
O O 0.0106 0.0060 'International Tables Vol C Tables 4.2.6.8 and 6.1.1.4'

loop_
_geom_angle_atom_site_label_1
_geom_angle_atom_site_label_2
_geom_angle_atom_site_label_3
_geom_angle
N1 Cu1 N3 117.5(4)
N2 Cu1 N1 80.5(4)
N2 Cu1 N5 90.9(4)
N2 Cu1 N4 174.7(4)
N2 Cu1 N3 96.5(4)
N5 Cu1 N1 113.6(4)
N5 Cu1 N3 128.9(4)
N4 Cu1 N1 102.5(4)
N4 Cu1 N5 84.0(4)
N4 Cu1 N3 85.9(4)
C6 N1 Cu1 111.9(8)
C1 N1 Cu1 129.9(8)
C1 N1 C6 118.1(9)
C11 N2 Cu1 125.4(9)
C7 N2 Cu1 116.3(8)
C7 N2 C11 117.8(10)
C5 C3 C4 122.1(12)
C3AA C3 C5 118.3(11)
C3AA C3 C4 119.6(12)
N1 C6 C5 120.5(10)
N1 C6 C7 115.6(10)
C5 C6 C7 123.9(11)
C7 C5AA H 119.7
C7 C5AA C9 120.6(11)
C9 C5AA H 119.7
C11 C6AA HA 120.5
C11 C6AA C9 119.0(12)
C9 C6AA HA 120.5
C3 C5 C6 120.3(11)
C3 C5 HB 119.9
C6 C5 HB 119.9
N2 C11 HC 118.0
C6AA C11 N2 124.0(11)
C6AA C11 HC 118.0
N2 C7 C6 115.1(10)
N2 C7 C5AA 120.9(10)
C5AA C7 C6 124.0(11)
N1 C1 HD 118.1
N1 C1 C3AA 123.9(11)
C3AA C1 HD 118.1
C5AA C9 C42 121.7(13)
C6AA C9 C5AA 117.6(11)
C6AA C9 C42 120.6(12)
C3 C3AA C1 119.0(11)
C3 C3AA HE 120.5
C1 C3AA HE 120.5
C3 C4 HF 109.5
C3 C4 HG 109.5
C3 C4 HH 109.5
HF C4 HG 109.5
HF C4 HH 109.5
HG C4 HH 109.5
Cu1 N5 HI 108.2
C18 N5 Cu1 117.4(8)
C18 N5 HI 108.2
C18 N5 C44 112.9(12)
C44 N5 Cu1 101.4(8)
C44 N5 HI 108.2
Cu1 N4 HJ 106.3
C39 N4 Cu1 107.3(9)
C39 N4 HJ 106.3
C43 N4 Cu1 110.3(7)
C43 N4 HJ 106.3
C43 N4 C39 119.5(11)
Cu1 N3 HK 107.5
C4AA N3 Cu1 120.2(8)
C4AA N3 HK 107.5
C4AA N3 C40 110.0(10)
C40 N3 Cu1 103.6(7)
C40 N3 HK 107.5
C0AA C13 O13 114.0(11)
C1AA C13 C0AA 121.3(12)
C1AA C13 O13 124.7(11)
C17 C2AA HL 118.9
C1AA C2AA HL 118.9
C1AA C2AA C17 122.2(13)
C13 C0AA HM 120.6
C13 C0AA C41 118.8(11)
C41 C0AA HM 120.6
C13 O13 C36 120.0(9)
C2AA C17 C18 121.9(14)
C41 C17 C2AA 117.5(12)
C41 C17 C18 120.6(12)
C13 C1AA C2AA 118.3(12)
C13 C1AA HN 120.8
C2AA C1AA HN 120.8
N5 C18 C17 114.1(10)
N5 C18 HO 108.7
N5 C18 HP 108.7
C17 C18 HO 108.7
C17 C18 HP 108.7
HO C18 HP 107.6
C23 O1 C38 119.0(10)
C25 C24 HQ 121.3
C25 C24 C23 117.4(13)
C23 C24 HQ 121.3
C25 C20 C21 116.8(13)
C25 C20 C4AA 121.2(14)
C21 C20 C4AA 122.0(14)
C24 C25 HR 118.4
C20 C25 C24 123.3(13)
C20 C25 HR 118.4
C23 C22 HS 120.3
C21 C22 HS 120.3
C21 C22 C23 119.5(14)
O1 C23 C24 113.0(13)
C22 C23 O1 127.2(13)
C22 C23 C24 119.8(13)
C20 C21 HT 118.4
C22 C21 C20 123.1(14)
C22 C21 HT 118.4
N3 C4AA C20 110.6(10)
N3 C4AA HU 109.5
N3 C4AA HV 109.5
C20 C4AA HU 109.5
C20 C4AA HV 109.5
HU C4AA HV 108.1
C27 C32 C31 116.7(13)
C27 C32 C33 126.7(12)
C31 C32 C33 116.6(12)
C29 C45 HW 120.4
C31 C45 HW 120.4
C31 C45 C29 119.1(13)
C27 C28 C34 123.1(12)
C29 C28 C27 117.7(12)
C29 C28 C34 118.6(13)
C32 C27 C28 122.6(12)
C32 C27 HX 118.7
C28 C27 HX 118.7
C45 C29 HY 119.1
C28 C29 C45 121.9(14)
C28 C29 HY 119.1
C32 C31 HZ 119.0
C45 C31 C32 121.9(13)
C45 C31 HZ 119.0
C32 C33 H0AA 108.3
C32 C33 H1AA 108.3
H0AA C33 H1AA 107.4
N6 C33 C32 116.0(10)
N6 C33 H0AA 108.3
N6 C33 H1AA 108.3
N6 C35 C36 114.0(13)
O3 C35 C36 120.0(14)
O3 C35 N6 126.0(13)
C28 C34 H2AA 107.8
C28 C34 H3AA 107.8
C28 C34 N7 117.8(10)
H2AA C34 H3AA 107.2
N7 C34 H2AA 107.8
N7 C34 H3AA 107.8
N7 C37 C38 116.9(12)
O2 C37 C38 120.9(13)
O2 C37 N7 122.2(13)
O13 C36 C35 109.7(11)
O13 C36 H4AA 109.7
O13 C36 H5AA 109.7
C35 C36 H4AA 109.7
C35 C36 H5AA 109.7
H4AA C36 H5AA 108.2
O1 C38 C37 110.8(10)
O1 C38 H6AA 109.5
O1 C38 H7AA 109.5
C37 C38 H6AA 109.5
C37 C38 H7AA 109.5
H6AA C38 H7AA 108.1
C33 N6 H8AA 119.0
C35 N6 C33 122.0(11)
C35 N6 H8AA 119.0
C34 N7 H9AA 118.0
C37 N7 C34 124.0(10)
C37 N7 H9AA 118.0
N3 C40 H0BA 109.6
N3 C40 H1BA 109.6
H0BA C40 H1BA 108.1
C39 C40 N3 110.5(10)
C39 C40 H0BA 109.6
C39 C40 H1BA 109.6
N4 C39 H2BA 109.9
N4 C39 H3BA 109.9
C40 C39 N4 108.9(12)
C40 C39 H2BA 109.9
C40 C39 H3BA 109.9
H2BA C39 H3BA 108.3
C0AA C41 H4BA 119.1
C17 C41 C0AA 121.7(11)
C17 C41 H4BA 119.1
C9 C42 H5BA 109.5
C9 C42 H6BA 109.5
C9 C42 H7BA 109.5
H5BA C42 H6BA 109.5
H5BA C42 H7BA 109.5
H6BA C42 H7BA 109.5
O7 Cl1 O6 106.5(6)
O4 Cl1 O7 110.3(6)
O4 Cl1 O6 108.5(8)
O5 Cl1 O7 112.9(7)
O5 Cl1 O4 113.1(9)
O5 Cl1 O6 105.1(9)
N5 C44 H8BA 109.3
N5 C44 H9BA 109.3
H8BA C44 H9BA 107.9
C43 C44 N5 111.8(10)
C43 C44 H8BA 109.3
C43 C44 H9BA 109.3
N4 C43 H0CA 108.8
N4 C43 H1CA 108.8
C44 C43 N4 114.0(11)
C44 C43 H0CA 108.8
C44 C43 H1CA 108.8
H0CA C43 H1CA 107.6
O11 Cl2 O9 110.7(14)
O11 Cl2 O10 101.4(17)
O11 Cl2 O0AA 109.0(17)
O10 Cl2 O9 115.2(12)
O10 Cl2 O0AA 106.4(14)
O0AA Cl2 O9 113.4(12)
H19A C19 H19B 109.5
H19A C19 H19C 109.5
H19B C19 H19C 109.5
C2 C19 H19A 109.5
C2 C19 H19B 109.5
C2 C19 H19C 109.5
N10 C2 C19 161(5)

loop_
_geom_bond_atom_site_label_1
_geom_bond_atom_site_label_2
_geom_bond_distance
Cu1 N1 2.093(8)
Cu1 N2 1.985(9)
Cu1 N5 2.084(10)
Cu1 N4 2.024(9)
Cu1 N3 2.103(9)
N1 C6 1.365(13)
N1 C1 1.327(13)
N2 C11 1.364(14)
N2 C7 1.348(13)
C3 C5 1.392(15)
C3 C3AA 1.365(16)
C3 C4 1.513(17)
C6 C5 1.409(15)
C6 C7 1.476(15)
C5AA H 0.9300
C5AA C7 1.369(15)
C5AA C9 1.412(15)
C6AA HA 0.9300
C6AA C11 1.349(16)
C6AA C9 1.376(16)
C5 HB 0.9300
C11 HC 0.9300
C1 HD 0.9300
C1 C3AA 1.399(16)
C9 C42 1.532(16)
C3AA HE 0.9300
C4 HF 0.9600
C4 HG 0.9600
C4 HH 0.9600
N5 HI 0.9800
N5 C18 1.460(17)
N5 C44 1.516(15)
N4 HJ 0.9800
N4 C39 1.512(17)
N4 C43 1.445(15)
N3 HK 0.9800
N3 C4AA 1.497(15)
N3 C40 1.541(15)
C13 C0AA 1.382(14)
C13 O13 1.403(13)
C13 C1AA 1.376(15)
C2AA HL 0.9300
C2AA C17 1.395(16)
C2AA C1AA 1.378(16)
C0AA HM 0.9300
C0AA C41 1.384(15)
O13 C36 1.419(14)
C17 C18 1.529(16)
C17 C41 1.377(16)
C1AA HN 0.9300
C18 HO 0.9700
C18 HP 0.9700
O1 C23 1.399(14)
O1 C38 1.429(13)
C24 HQ 0.9300
C24 C25 1.392(18)
C24 C23 1.410(17)
C20 C25 1.348(17)
C20 C21 1.392(18)
C20 C4AA 1.524(17)
C25 HR 0.9300
C22 HS 0.9300
C22 C23 1.377(17)
C22 C21 1.345(17)
C21 HT 0.9300
C4AA HU 0.9700
C4AA HV 0.9700
C32 C27 1.396(16)
C32 C31 1.412(18)
C32 C33 1.527(17)
C45 HW 0.9300
C45 C29 1.394(19)
C45 C31 1.366(19)
C28 C27 1.398(16)
C28 C29 1.376(17)
C28 C34 1.472(16)
C27 HX 0.9300
C29 HY 0.9300
C31 HZ 0.9300
C33 H0AA 0.9700
C33 H1AA 0.9700
C33 N6 1.460(15)
C35 C36 1.522(17)
C35 N6 1.328(16)
C35 O3 1.218(15)
C34 H2AA 0.9700
C34 H3AA 0.9700
C34 N7 1.483(14)
C37 C38 1.500(16)
C37 N7 1.350(15)
C37 O2 1.234(14)
C36 H4AA 0.9700
C36 H5AA 0.9700
C38 H6AA 0.9700
C38 H7AA 0.9700
N6 H8AA 0.8600
N7 H9AA 0.8600
C40 H0BA 0.9700
C40 H1BA 0.9700
C40 C39 1.448(19)
C39 H2BA 0.9700
C39 H3BA 0.9700
C41 H4BA 0.9300
C42 H5BA 0.9600
C42 H6BA 0.9600
C42 H7BA 0.9600
Cl1 O7 1.423(8)
Cl1 O4 1.394(10)
Cl1 O6 1.430(11)
Cl1 O5 1.370(11)
C44 H8BA 0.9700
C44 H9BA 0.9700
C44 C43 1.434(17)
C43 H0CA 0.9700
C43 H1CA 0.9700
Cl2 O9 1.339(12)
Cl2 O11 1.270(17)
Cl2 O10 1.314(14)
Cl2 O0AA 1.338(17)
C19 H19A 0.9600
C19 H19B 0.9600
C19 H19C 0.9600
C19 C2 1.45(4)
C2 N10 1.01(4)

loop_
_geom_torsion_atom_site_label_1
_geom_torsion_atom_site_label_2
_geom_torsion_atom_site_label_3
_geom_torsion_atom_site_label_4
_geom_torsion
Cu1 N1 C6 C5 -178.0(8)
Cu1 N1 C6 C7 1.6(11)
Cu1 N1 C1 C3AA 176.7(9)
Cu1 N2 C11 C6AA -171.9(9)
Cu1 N2 C7 C6 -8.0(11)
Cu1 N2 C7 C5AA 173.1(8)
Cu1 N5 C18 C17 -71.8(12)
Cu1 N5 C44 C43 -45.8(15)
Cu1 N4 C39 C40 41.3(14)
Cu1 N4 C43 C44 -11.0(15)
Cu1 N3 C4AA C20 63.5(13)
Cu1 N3 C40 C39 39.7(14)
N1 C6 C5 C3 1.5(17)
N1 C6 C7 N2 4.0(13)
N1 C6 C7 C5AA -177.2(9)
N1 C1 C3AA C3 -0.3(19)
C6 N1 C1 C3AA 0.6(17)
C5 C3 C3AA C1 1(2)
C5 C6 C7 N2 -176.4(10)
C5 C6 C7 C5AA 2.4(16)
C11 N2 C7 C6 179.4(9)
C11 N2 C7 C5AA 0.5(15)
C11 C6AA C9 C5AA -3.2(16)
C11 C6AA C9 C42 176.8(10)
C7 N2 C11 C6AA -0.1(16)
C7 C6 C5 C3 -178.1(11)
C7 C5AA C9 C6AA 3.7(16)
C7 C5AA C9 C42 -176.3(10)
C1 N1 C6 C5 -1.2(15)
C1 N1 C6 C7 178.4(9)
C9 C5AA C7 N2 -2.4(16)
C9 C5AA C7 C6 178.8(9)
C9 C6AA C11 N2 1.5(18)
C3AA C3 C5 C6 -1.1(19)
C4 C3 C5 C6 177.4(13)
C4 C3 C3AA C1 -178.1(13)
N5 C44 C43 N4 39.9(19)
N3 C40 C39 N4 -55.3(16)
C13 C0AA C41 C17 0.0(16)
C13 O13 C36 C35 -163.7(9)
C2AA C17 C18 N5 125.7(12)
C2AA C17 C41 C0AA -1.7(16)
C0AA C13 O13 C36 169.7(9)
C0AA C13 C1AA C2AA -3.5(17)
O13 C13 C0AA C41 -177.6(9)
O13 C13 C1AA C2AA 176.8(10)
C17 C2AA C1AA C13 1.7(18)
C1AA C13 C0AA C41 2.7(16)
C1AA C13 O13 C36 -10.6(16)
C1AA C2AA C17 C18 179.7(11)
C1AA C2AA C17 C41 0.9(17)
C18 N5 C44 C43 80.6(16)
C18 C17 C41 C0AA 179.4(10)
C25 C24 C23 O1 -178.1(10)
C25 C24 C23 C22 4.1(17)
C25 C20 C21 C22 4.2(19)
C25 C20 C4AA N3 -109.9(14)
C23 O1 C38 C37 -167.7(10)
C23 C24 C25 C20 -1.0(18)
C23 C22 C21 C20 -1.1(19)
C21 C20 C25 C24 -3.1(18)
C21 C20 C4AA N3 69.7(15)
C21 C22 C23 O1 179.5(11)
C21 C22 C23 C24 -3.2(18)
C4AA N3 C40 C39 -89.9(14)
C4AA C20 C25 C24 176.5(11)
C4AA C20 C21 C22 -175.4(12)
C32 C33 N6 C35 -93.0(13)
C28 C34 N7 C37 -92.4(14)
C27 C32 C31 C45 -2(2)
C27 C32 C33 N6 -0.2(18)
C27 C28 C29 C45 0(2)
C27 C28 C34 N7 -51.2(16)
C29 C45 C31 C32 0(2)
C29 C28 C27 C32 -2.4(18)
C29 C28 C34 N7 137.6(12)
C31 C32 C27 C28 3.3(18)
C31 C32 C33 N6 176.6(12)
C31 C45 C29 C28 1(2)
C33 C32 C27 C28 -179.8(11)
C33 C32 C31 C45 -179.2(13)
C34 C28 C27 C32 -173.7(11)
C34 C28 C29 C45 171.7(13)
C36 C35 N6 C33 -173.0(10)
C38 O1 C23 C24 -179.7(10)
C38 O1 C23 C22 -2.1(18)
C38 C37 N7 C34 -171.5(10)
N6 C35 C36 O13 7.3(15)
N7 C37 C38 O1 16.1(16)
O2 C37 C38 O1 -164.5(12)
O2 C37 N7 C34 9.1(19)
O3 C35 C36 O13 -172.8(11)
O3 C35 N6 C33 7.1(19)
C40 N3 C4AA C20 -176.5(10)
C39 N4 C43 C44 114.0(15)
C41 C17 C18 N5 -55.5(15)
C44 N5 C18 C17 170.7(10)
C43 N4 C39 C40 -85.2(16)
